data_7104350
loop_
_publ_author_name
'Weilandt, Torsten'
'Kiehne, Ulf'
'Schnakenburg, Gregor'
'L\"utzen, Arne'

_publ_section_title
;
 Diastereoselective self-assembly of dinuclear heterochiral
 metallosupramolecular rhombs in a self-discriminating process.
;
_journal_issue 17
_journal_name_full 'Chemical communications (Cambridge, England)'
_journal_page_first 2320
_journal_page_last 2322
_journal_paper_doi 10.1039/b819335e
_journal_volume 34
_journal_year 2009
_chemical_formula_moiety 'C92 H84 N8 P4 Pd2, 2(C H2 Cl2), 4(C F3 O3 S), H2 O '
_chemical_formula_sum 'C98 H90 Cl4 F12 N8 O13 P4 Pd2 S4'
_chemical_formula_weight 2422.55
_chemical_name_systematic
;
?
;
_space_group_IT_number 14
_symmetry_cell_setting monoclinic
_symmetry_space_group_name_Hall '-P 2ybc'
_symmetry_space_group_name_H-M 'P 1 21/c 1'
_atom_sites_solution_hydrogens geom
_atom_sites_solution_primary direct
_atom_sites_solution_secondary difmap
_cell_angle_alpha 90.00
_cell_angle_beta 111.5660(10)
_cell_angle_gamma 90.00
_cell_formula_units_Z 4
_cell_length_a 17.7860(4)
_cell_length_b 37.4440(10)
_cell_length_c 16.4080(4)
_cell_measurement_reflns_used 9678
_cell_measurement_temperature 123(2)
_cell_measurement_theta_max 29.13
_cell_measurement_theta_min 1.00
_cell_volume 10162.4(4)
_computing_cell_refinement 'HKL Scalepack (Otwinowski & Minor 1997)'
_computing_data_collection 'HKL Denzo and Scalepack (Otwinowski & Minor 1997)'
_computing_data_reduction 'HKL Denzo and Scalepack (Otwinowski & Minor 1997)'
_computing_molecular_graphics 'DIAMOND (Brandenburg, 1999)'
_computing_publication_material 'SHELXL97 (Sheldrick, 1997)'
_computing_structure_refinement 'SHELXL-97 (Sheldrick, 1997)'
_computing_structure_solution 'SHELXS-97 (Sheldrick, 1990)'
_diffrn_ambient_temperature 123(2)
_diffrn_detector_area_resol_mean 9
_diffrn_measured_fraction_theta_full 0.977
_diffrn_measured_fraction_theta_max 0.977
_diffrn_measurement_device_type 'Nonius KappaCCD'
_diffrn_measurement_method CCD
_diffrn_radiation_monochromator graphite
_diffrn_radiation_source 'fine-focus sealed tube'
_diffrn_radiation_type MoK\a
_diffrn_radiation_wavelength 0.71073
_diffrn_reflns_av_R_equivalents 0.0581
_diffrn_reflns_av_sigmaI/netI 0.0682
_diffrn_reflns_limit_h_max 17
_diffrn_reflns_limit_h_min -24
_diffrn_reflns_limit_k_max 52
_diffrn_reflns_limit_k_min -45
_diffrn_reflns_limit_l_max 23
_diffrn_reflns_limit_l_min -22
_diffrn_reflns_number 130590
_diffrn_reflns_theta_full 30.03
_diffrn_reflns_theta_max 30.03
_diffrn_reflns_theta_min 1.35
_exptl_absorpt_coefficient_mu 0.692
_exptl_absorpt_correction_T_max 0.93467
_exptl_absorpt_correction_T_min 0.79806
_exptl_absorpt_correction_type multi-scan
_exptl_absorpt_process_details
;
R.H. Blessing, Acta Cryst. (1995), A51, 33-38
;
_exptl_crystal_colour 'pale yellow transparent'
_exptl_crystal_density_diffrn 1.583
_exptl_crystal_density_method 'not measured'
_exptl_crystal_description plate
_exptl_crystal_F_000 4920
_exptl_crystal_size_max 0.62
_exptl_crystal_size_mid 0.21
_exptl_crystal_size_min 0.12
_refine_diff_density_max 3.340
_refine_diff_density_min -3.317
_refine_diff_density_rms 0.149
_refine_ls_extinction_method none
_refine_ls_goodness_of_fit_ref 1.092
_refine_ls_hydrogen_treatment mixed
_refine_ls_matrix_type full
_refine_ls_number_parameters 1345
_refine_ls_number_reflns 29046
_refine_ls_number_restraints 16
_refine_ls_restrained_S_all 1.094
_refine_ls_R_factor_all 0.1027
_refine_ls_R_factor_gt 0.0625
_refine_ls_shift/su_max 0.001
_refine_ls_shift/su_mean 0.000
_refine_ls_structure_factor_coef Fsqd
_refine_ls_weighting_details 'calc w=1/[\s^2^(Fo^2^)+(0.1212P)^2^+0.0000P] where P=(Fo^2^+2Fc^2^)/3'
_refine_ls_weighting_scheme calc
_refine_ls_wR_factor_gt 0.1900
_refine_ls_wR_factor_ref 0.2079
_reflns_number_gt 18542
_reflns_number_total 29046
_reflns_threshold_expression I>2sigma(I)
_cod_data_source_file b819335e.txt
_cod_data_source_block 1
_cod_depositor_comments
;
The following automatic conversions were performed:
'_symmetry_cell_setting' value 'Monoclinic' changed to 'monoclinic'
according to '/home/saulius/struct/CIF-dictionaries/cif_core.dic'
dictionary named 'cif_core.dic' version 2.4.1 from
2010-06-29.

'_exptl_absorpt_correction_type' value 'Multi-Scan' changed
to 'multi-scan' according to
'/home/saulius/struct/CIF-dictionaries/cif_core.dic' dictionary named
'cif_core.dic' version 2.4.1 from 2010-06-29.

Automatic conversion script
Id: cif_fix_enum 1527 2010-12-29 10:47:43Z saulius 
;
_cod_original_sg_symbol_H-M 'P 21/c'
_cod_database_code 7104350

loop_
_symmetry_equiv_pos_as_xyz
'x, y, z'
'-x, y+1/2, -z+1/2'
'-x, -y, -z'
'x, -y-1/2, z-1/2'

loop_
_atom_site_label
_atom_site_type_symbol
_atom_site_fract_x
_atom_site_fract_y
_atom_site_fract_z
_atom_site_U_iso_or_equiv
_atom_site_adp_type
_atom_site_occupancy
_atom_site_symmetry_multiplicity
_atom_site_calc_flag
_atom_site_refinement_flags
_atom_site_disorder_assembly
_atom_site_disorder_group
C1 C 0.2743(2) 0.05946(11) 0.0399(2) 0.0282(8) Uani 1 1 d . . .
C2 C 0.3029(2) 0.02388(10) 0.0500(2) 0.0284(8) Uani 1 1 d . . .
C3 C 0.3852(2) 0.01643(11) 0.0666(3) 0.0294(9) Uani 1 1 d . . .
H3A H 0.4225 0.0354 0.0742 0.035 Uiso 1 1 calc R . .
C4 C 0.4108(2) -0.01833(11) 0.0716(2) 0.0314(9) Uani 1 1 d . . .
C5 C 0.3530(2) -0.04629(10) 0.0582(2) 0.0278(9) Uani 1 1 d . . .
C6 C 0.2721(2) -0.03864(10) 0.0434(2) 0.0265(8) Uani 1 1 d . . .
C7 C 0.2470(2) -0.00364(10) 0.0398(2) 0.0277(8) Uani 1 1 d . . .
H7A H 0.1923 0.0017 0.0305 0.033 Uiso 1 1 calc R . .
C8 C 0.4991(2) -0.02634(12) 0.0927(3) 0.0386(10) Uani 1 1 d . . .
H8A H 0.5163 -0.0455 0.1364 0.058 Uiso 1 1 calc R . .
H8B H 0.5312 -0.0048 0.1162 0.058 Uiso 1 1 calc R . .
H8C H 0.5071 -0.0339 0.0393 0.058 Uiso 1 1 calc R . .
C9 C 0.2099(3) -0.06794(11) 0.0263(3) 0.0324(9) Uani 1 1 d . . .
H9A H 0.1933 -0.0702 0.0774 0.039 Uiso 1 1 calc R . .
H9B H 0.1615 -0.0616 -0.0253 0.039 Uiso 1 1 calc R . .
C10 C 0.3228(3) -0.10725(11) 0.0779(3) 0.0389(11) Uani 1 1 d . . .
H10A H 0.3200 -0.1033 0.1365 0.047 Uiso 1 1 calc R . .
H10B H 0.3415 -0.1320 0.0759 0.047 Uiso 1 1 calc R . .
C11 C 0.3958(3) -0.09492(11) -0.0128(3) 0.0331(9) Uani 1 1 d . . .
H11A H 0.4305 -0.1164 0.0029 0.040 Uiso 1 1 calc R . .
H11B H 0.4253 -0.0761 -0.0315 0.040 Uiso 1 1 calc R . .
C12 C 0.3179(3) -0.10370(10) -0.0879(3) 0.0282(9) Uani 1 1 d . . .
C13 C 0.2440(3) -0.10512(10) -0.0759(3) 0.0301(9) Uani 1 1 d . . .
C14 C 0.1713(3) -0.11010(11) -0.1476(3) 0.0353(10) Uani 1 1 d . . .
C15 C 0.1732(3) -0.11501(12) -0.2289(3) 0.0356(10) Uani 1 1 d . . .
H15A H 0.1243 -0.1184 -0.2777 0.043 Uiso 1 1 calc R . .
C16 C 0.2474(3) -0.11515(11) -0.2409(3) 0.0298(9) Uani 1 1 d . . .
C17 C 0.3191(3) -0.10917(10) -0.1713(3) 0.0287(9) Uani 1 1 d . . .
H17A H 0.3689 -0.1088 -0.1803 0.034 Uiso 1 1 calc R . .
C18 C 0.0912(3) -0.11091(15) -0.1353(4) 0.0565(15) Uani 1 1 d . . .
H18A H 0.0726 -0.0864 -0.1331 0.085 Uiso 1 1 calc R . .
H18B H 0.0977 -0.1232 -0.0803 0.085 Uiso 1 1 calc R . .
H18C H 0.0512 -0.1237 -0.1844 0.085 Uiso 1 1 calc R . .
C19 C 0.2496(2) -0.12184(11) -0.3262(3) 0.0281(8) Uani 1 1 d . . .
C20 C 0.2292(2) -0.05182(11) -0.5485(2) 0.0253(8) Uani 1 1 d . . .
C21 C 0.2216(2) -0.01368(10) -0.5559(2) 0.0245(8) Uani 1 1 d . . .
C22 C 0.1486(2) 0.00402(11) -0.5951(2) 0.0286(8) Uani 1 1 d . . .
H22A H 0.1004 -0.0095 -0.6202 0.034 Uiso 1 1 calc R . .
C23 C 0.1447(2) 0.04063(11) -0.5986(2) 0.0281(9) Uani 1 1 d . . .
C24 C 0.2171(2) 0.06039(10) -0.5589(2) 0.0246(8) Uani 1 1 d . . .
C25 C 0.2911(2) 0.04281(10) -0.5202(2) 0.0246(8) Uani 1 1 d . . .
C26 C 0.2925(2) 0.00566(10) -0.5193(2) 0.0257(8) Uani 1 1 d . . .
H26A H 0.3425 -0.0065 -0.4933 0.031 Uiso 1 1 calc R . .
C27 C 0.0658(2) 0.05932(12) -0.6474(3) 0.0389(11) Uani 1 1 d . . .
H27A H 0.0406 0.0666 -0.6060 0.058 Uiso 1 1 calc R . .
H27B H 0.0295 0.0430 -0.6911 0.058 Uiso 1 1 calc R . .
H27C H 0.0760 0.0805 -0.6770 0.058 Uiso 1 1 calc R . .
C28 C 0.3687(2) 0.06311(11) -0.4760(3) 0.0291(9) Uani 1 1 d . . .
H28A H 0.4002 0.0514 -0.4197 0.035 Uiso 1 1 calc R . .
H28B H 0.4013 0.0624 -0.5136 0.035 Uiso 1 1 calc R . .
C29 C 0.2945(3) 0.11381(11) -0.5419(3) 0.0334(9) Uani 1 1 d . . .
H29A H 0.2912 0.1401 -0.5381 0.040 Uiso 1 1 calc R . .
H29B H 0.3130 0.1082 -0.5905 0.040 Uiso 1 1 calc R . .
C30 C 0.1830(3) 0.11437(12) -0.4966(3) 0.0359(10) Uani 1 1 d . . .
H30A H 0.1344 0.1010 -0.4984 0.043 Uiso 1 1 calc R . .
H30B H 0.1668 0.1394 -0.5130 0.043 Uiso 1 1 calc R . .
C31 C 0.2459(2) 0.11328(10) -0.4042(2) 0.0276(8) Uani 1 1 d . . .
C32 C 0.3268(2) 0.10448(10) -0.3881(2) 0.0275(8) Uani 1 1 d . . .
C33 C 0.3840(2) 0.10121(10) -0.3020(2) 0.0263(8) Uani 1 1 d . . .
C34 C 0.3587(2) 0.10762(10) -0.2333(2) 0.0272(8) Uani 1 1 d . . .
H34A H 0.3961 0.1055 -0.1748 0.033 Uiso 1 1 calc R . .
C35 C 0.2776(3) 0.11731(11) -0.2493(2) 0.0289(9) Uani 1 1 d . . .
C36 C 0.2212(2) 0.12000(10) -0.3347(2) 0.0276(8) Uani 1 1 d . . .
H36A H 0.1667 0.1263 -0.3450 0.033 Uiso 1 1 calc R . .
C37 C 0.4703(2) 0.09295(11) -0.2839(2) 0.0308(9) Uani 1 1 d . . .
H37A H 0.5036 0.1019 -0.2257 0.046 Uiso 1 1 calc R . .
H37B H 0.4870 0.1044 -0.3282 0.046 Uiso 1 1 calc R . .
H37C H 0.4772 0.0670 -0.2859 0.046 Uiso 1 1 calc R . .
C38 C 0.2544(2) 0.12501(11) -0.1761(3) 0.0272(8) Uani 1 1 d . . .
C39 C 0.0567(2) 0.20556(12) -0.0475(3) 0.0325(9) Uani 1 1 d . . .
H39A H 0.0476 0.2310 -0.0646 0.039 Uiso 1 1 calc R . .
H39B H 0.0113 0.1918 -0.0894 0.039 Uiso 1 1 calc R . .
C40 C 0.0527(2) 0.20158(11) 0.0435(3) 0.0298(9) Uani 1 1 d . . .
H40A H 0.0031 0.2134 0.0439 0.036 Uiso 1 1 calc R . .
H40B H 0.0997 0.2140 0.0867 0.036 Uiso 1 1 calc R . .
C41 C 0.0527(2) 0.16260(10) 0.0715(3) 0.0261(8) Uani 1 1 d . . .
H41A H 0.0110 0.1493 0.0240 0.031 Uiso 1 1 calc R . .
H41B H 0.0380 0.1617 0.1241 0.031 Uiso 1 1 calc R . .
C42 C 0.2274(2) 0.22363(10) -0.0071(2) 0.0243(8) Uani 1 1 d . . .
C43 C 0.3064(3) 0.21573(12) 0.0034(3) 0.0344(10) Uani 1 1 d . . .
H43A H 0.3188 0.1935 -0.0164 0.041 Uiso 1 1 calc R . .
C44 C 0.3687(3) 0.24064(14) 0.0434(3) 0.0451(12) Uani 1 1 d . . .
H44A H 0.4229 0.2353 0.0502 0.054 Uiso 1 1 calc R . .
C45 C 0.3503(3) 0.27271(14) 0.0723(3) 0.0489(14) Uani 1 1 d . . .
H45A H 0.3920 0.2895 0.0996 0.059 Uiso 1 1 calc R . .
C46 C 0.2721(4) 0.28045(13) 0.0617(3) 0.0532(15) Uani 1 1 d . . .
H46A H 0.2600 0.3027 0.0820 0.064 Uiso 1 1 calc R . .
C47 C 0.2098(3) 0.25624(11) 0.0217(3) 0.0349(10) Uani 1 1 d . . .
H47A H 0.1557 0.2621 0.0141 0.042 Uiso 1 1 calc R . .
C48 C 0.1247(2) 0.19519(11) -0.1780(2) 0.0269(8) Uani 1 1 d . . .
C49 C 0.0630(3) 0.17411(11) -0.2341(3) 0.0314(9) Uani 1 1 d . . .
H49A H 0.0333 0.1586 -0.2111 0.038 Uiso 1 1 calc R . .
C50 C 0.0450(3) 0.17580(12) -0.3239(3) 0.0357(10) Uani 1 1 d . . .
H50A H 0.0025 0.1616 -0.3626 0.043 Uiso 1 1 calc R . .
C51 C 0.0893(3) 0.19826(12) -0.3571(3) 0.0407(11) Uani 1 1 d . . .
H51A H 0.0769 0.1996 -0.4185 0.049 Uiso 1 1 calc R . .
C52 C 0.1514(3) 0.21873(13) -0.3003(3) 0.0388(11) Uani 1 1 d . . .
H52A H 0.1825 0.2336 -0.3227 0.047 Uiso 1 1 calc R . .
C53 C 0.1682(3) 0.21758(12) -0.2110(3) 0.0334(9) Uani 1 1 d . . .
H53A H 0.2098 0.2322 -0.1724 0.040 Uiso 1 1 calc R . .
C54 C 0.2199(2) 0.16457(10) 0.1892(2) 0.0241(8) Uani 1 1 d . . .
C55 C 0.2968(2) 0.17331(11) 0.1910(2) 0.0312(9) Uani 1 1 d . . .
H55A H 0.3135 0.1659 0.1450 0.037 Uiso 1 1 calc R . .
C56 C 0.3489(3) 0.19309(13) 0.2614(3) 0.0407(11) Uani 1 1 d . . .
H56A H 0.4010 0.1994 0.2626 0.049 Uiso 1 1 calc R . .
C57 C 0.3256(3) 0.20338(12) 0.3286(3) 0.0379(11) Uani 1 1 d . . .
H57A H 0.3613 0.2169 0.3761 0.045 Uiso 1 1 calc R . .
C58 C 0.2497(3) 0.19406(11) 0.3270(3) 0.0369(11) Uani 1 1 d . . .
H58A H 0.2339 0.2011 0.3740 0.044 Uiso 1 1 calc R . .
C59 C 0.1968(3) 0.17481(11) 0.2582(2) 0.0301(9) Uani 1 1 d . . .
H59A H 0.1449 0.1685 0.2579 0.036 Uiso 1 1 calc R . .
C60 C 0.1376(2) 0.09568(10) 0.1311(2) 0.0250(8) Uani 1 1 d . . .
C61 C 0.0705(3) 0.07535(10) 0.0818(3) 0.0293(9) Uani 1 1 d . . .
H61A H 0.0292 0.0856 0.0326 0.035 Uiso 1 1 calc R . .
C62 C 0.0648(3) 0.04058(12) 0.1048(3) 0.0370(10) Uani 1 1 d . . .
H62A H 0.0188 0.0268 0.0717 0.044 Uiso 1 1 calc R . .
C63 C 0.1255(3) 0.02521(11) 0.1760(3) 0.0359(10) Uani 1 1 d . . .
H63A H 0.1205 0.0012 0.1919 0.043 Uiso 1 1 calc R . .
C64 C 0.1923(3) 0.04486(11) 0.2233(3) 0.0340(10) Uani 1 1 d . . .
H64A H 0.2346 0.0341 0.2706 0.041 Uiso 1 1 calc R . .
C65 C 0.1989(3) 0.08080(10) 0.2023(2) 0.0285(9) Uani 1 1 d . . .
H65A H 0.2444 0.0947 0.2362 0.034 Uiso 1 1 calc R . .
C66 C 0.4372(2) -0.19787(10) -0.4570(2) 0.0250(8) Uani 1 1 d . . .
H66A H 0.4777 -0.1824 -0.4138 0.030 Uiso 1 1 calc R . .
H66B H 0.4507 -0.2229 -0.4376 0.030 Uiso 1 1 calc R . .
C67 C 0.4470(2) -0.19352(10) -0.5442(3) 0.0268(8) Uani 1 1 d . . .
H67A H 0.4036 -0.2070 -0.5894 0.032 Uiso 1 1 calc R . .
H67B H 0.4995 -0.2039 -0.5400 0.032 Uiso 1 1 calc R . .
C68 C 0.4438(2) -0.15450(10) -0.5726(2) 0.0256(8) Uani 1 1 d . . .
H68A H 0.4617 -0.1529 -0.6230 0.031 Uiso 1 1 calc R . .
H68B H 0.4821 -0.1404 -0.5240 0.031 Uiso 1 1 calc R . .
C69 C 0.3561(2) -0.19564(10) -0.3395(2) 0.0250(8) Uani 1 1 d . . .
C70 C 0.3092(2) -0.21990(11) -0.3156(2) 0.0289(9) Uani 1 1 d . . .
H70A H 0.2660 -0.2319 -0.3593 0.035 Uiso 1 1 calc R . .
C71 C 0.3254(3) -0.22661(12) -0.2275(3) 0.0351(10) Uani 1 1 d . . .
H71A H 0.2927 -0.2429 -0.2110 0.042 Uiso 1 1 calc R . .
C72 C 0.3889(3) -0.20967(12) -0.1642(3) 0.0390(11) Uani 1 1 d . . .
H72A H 0.4009 -0.2148 -0.1041 0.047 Uiso 1 1 calc R . .
C73 C 0.4354(3) -0.18517(12) -0.1878(3) 0.0346(10) Uani 1 1 d . . .
H73A H 0.4786 -0.1733 -0.1439 0.042 Uiso 1 1 calc R . .
C74 C 0.4191(3) -0.17800(11) -0.2750(3) 0.0322(9) Uani 1 1 d . . .
H74A H 0.4508 -0.1610 -0.2911 0.039 Uiso 1 1 calc R . .
C75 C 0.2677(2) -0.22162(10) -0.5146(2) 0.0254(8) Uani 1 1 d . . .
C76 C 0.2944(3) -0.25613(10) -0.5197(2) 0.0264(8) Uani 1 1 d . . .
H76A H 0.3503 -0.2618 -0.4937 0.032 Uiso 1 1 calc R . .
C77 C 0.2387(3) -0.28237(11) -0.5630(3) 0.0335(9) Uani 1 1 d . . .
H77A H 0.2569 -0.3058 -0.5681 0.040 Uiso 1 1 calc R . .
C78 C 0.1562(3) -0.27443(12) -0.5992(3) 0.0366(10) Uani 1 1 d . . .
H78A H 0.1180 -0.2923 -0.6284 0.044 Uiso 1 1 calc R . .
C79 C 0.1317(3) -0.24072(13) -0.5919(3) 0.0438(12) Uani 1 1 d . . .
H79A H 0.0756 -0.2353 -0.6160 0.053 Uiso 1 1 calc R . .
C80 C 0.1866(3) -0.21359(12) -0.5500(3) 0.0391(10) Uani 1 1 d . . .
H80A H 0.1681 -0.1901 -0.5461 0.047 Uiso 1 1 calc R . .
C81 C 0.3538(2) -0.08935(9) -0.6375(2) 0.0214(7) Uani 1 1 d . . .
C82 C 0.2953(3) -0.07508(10) -0.7114(2) 0.0271(8) Uani 1 1 d . . .
H82A H 0.2507 -0.0891 -0.7465 0.033 Uiso 1 1 calc R . .
C83 C 0.3030(3) -0.03976(11) -0.7337(3) 0.0315(9) Uani 1 1 d . . .
H83A H 0.2628 -0.0297 -0.7841 0.038 Uiso 1 1 calc R . .
C84 C 0.3666(3) -0.01944(11) -0.6850(3) 0.0339(10) Uani 1 1 d . . .
H84A H 0.3718 0.0044 -0.7022 0.041 Uiso 1 1 calc R . .
C85 C 0.4242(3) -0.03360(11) -0.6097(3) 0.0331(9) Uani 1 1 d . . .
H85A H 0.4683 -0.0192 -0.5749 0.040 Uiso 1 1 calc R . .
C86 C 0.4180(2) -0.06852(10) -0.5846(3) 0.0279(8) Uani 1 1 d . . .
H86A H 0.4569 -0.0780 -0.5324 0.033 Uiso 1 1 calc R . .
C87 C 0.2811(2) -0.15817(10) -0.7011(2) 0.0243(8) Uani 1 1 d . . .
C88 C 0.3130(3) -0.16910(11) -0.7630(3) 0.0313(9) Uani 1 1 d . . .
H88A H 0.3681 -0.1645 -0.7535 0.038 Uiso 1 1 calc R . .
C89 C 0.2643(3) -0.18663(11) -0.8385(3) 0.0368(10) Uani 1 1 d . . .
H89A H 0.2860 -0.1942 -0.8805 0.044 Uiso 1 1 calc R . .
C90 C 0.1851(3) -0.19287(15) -0.8519(3) 0.0542(14) Uani 1 1 d . . .
H90A H 0.1513 -0.2045 -0.9039 0.065 Uiso 1 1 calc R . .
C91 C 0.1542(3) -0.1824(2) -0.7904(4) 0.081(2) Uani 1 1 d . . .
H91A H 0.0995 -0.1878 -0.7992 0.097 Uiso 1 1 calc R . .
C92 C 0.2007(3) -0.16426(16) -0.7165(3) 0.0525(15) Uani 1 1 d . . .
H92A H 0.1777 -0.1560 -0.6761 0.063 Uiso 1 1 calc R . .
C93 C 0.4468(3) 0.20244(13) -0.1993(3) 0.0460(12) Uani 1 1 d . . .
C94 C 0.0415(3) 0.05551(13) -0.1743(3) 0.0384(10) Uani 1 1 d . . .
C95 C 0.0737(3) -0.20536(15) -0.3540(4) 0.0531(14) Uani 1 1 d . . .
C96 C 0.4673(3) -0.05850(13) -0.3143(3) 0.0395(11) Uani 1 1 d . . .
C97 C 0.2509(7) 0.02129(17) -0.2285(5) 0.186(5) Uani 1 1 d DU A 1
H97A H 0.2971 0.0343 -0.1861 0.224 Uiso 1 1 calc R A 1
H97B H 0.2022 0.0365 -0.2421 0.224 Uiso 1 1 calc R A 1
C98 C 0.0391(4) -0.08116(17) -0.5238(4) 0.051(2) Uani 0.650(3) 1 d PD B 1
H98A H 0.0253 -0.1039 -0.5020 0.061 Uiso 0.650(3) 1 calc PR B 1
H98B H 0.0660 -0.0869 -0.5654 0.061 Uiso 0.650(3) 1 calc PR B 1
C98S C 0.0365(8) -0.0685(4) -0.5601(14) 0.080(7) Uani 0.350(3) 1 d PD B 2
H98C H 0.0399 -0.0750 -0.6171 0.096 Uiso 0.350(3) 1 calc PR B 2
H98D H 0.0839 -0.0534 -0.5281 0.096 Uiso 0.350(3) 1 calc PR B 2
Cl1 Cl 0.2363(3) -0.01745(10) -0.1814(2) 0.237(2) Uani 1 1 d D . .
Cl2 Cl 0.2694(2) 0.01423(9) -0.32354(19) 0.1469(11) Uani 1 1 d D . .
Cl3 Cl 0.10561(12) -0.05663(6) -0.43553(14) 0.0564(7) Uani 0.650(3) 1 d PD B 1
Cl3S Cl 0.0399(2) -0.10711(12) -0.4999(3) 0.0589(13) Uani 0.350(3) 1 d PD B 2
Cl4 Cl -0.0496(3) -0.05681(17) -0.5783(3) 0.0916(16) Uani 0.650(3) 1 d PD B 1
Cl4S Cl -0.0517(7) -0.0438(2) -0.5789(8) 0.094(4) Uani 0.350(3) 1 d PD B 2
F1 F 0.4779(2) 0.23204(8) -0.21981(18) 0.0619(9) Uani 1 1 d . . .
F2 F 0.3689(2) 0.20810(10) -0.2218(2) 0.0789(11) Uani 1 1 d . . .
F3 F 0.4550(2) 0.17633(8) -0.25201(19) 0.0766(12) Uani 1 1 d . . .
F4 F 0.07171(19) 0.04070(9) -0.09554(19) 0.0624(9) Uani 1 1 d . . .
F5 F 0.01508(17) 0.02900(8) -0.23174(19) 0.0521(7) Uani 1 1 d . . .
F6 F 0.10101(18) 0.07076(10) -0.1915(2) 0.0669(10) Uani 1 1 d . . .
F7 F 0.14349(19) -0.19588(12) -0.2998(3) 0.0925(14) Uani 1 1 d . . .
F8 F 0.0716(2) -0.21939(12) -0.4276(2) 0.0919(13) Uani 1 1 d . . .
F9 F 0.0684(4) -0.23818(12) -0.3123(3) 0.150(2) Uani 1 1 d . . .
F10 F 0.4951(2) -0.03476(9) -0.2503(2) 0.0719(10) Uani 1 1 d . . .
F11 F 0.4502(2) -0.03942(9) -0.3874(2) 0.0698(10) Uani 1 1 d . . .
F12 F 0.4006(2) -0.07148(11) -0.3108(3) 0.0998(15) Uani 1 1 d . . .
N1 N 0.2478(2) 0.08747(8) 0.0286(2) 0.0265(7) Uani 1 1 d . . .
N2 N 0.3799(2) -0.08238(9) 0.0649(2) 0.0302(8) Uani 1 1 d . . .
N3 N 0.2423(2) -0.10258(9) 0.0104(2) 0.0331(8) Uani 1 1 d . . .
N4 N 0.2534(2) -0.12755(9) -0.3923(2) 0.0274(7) Uani 1 1 d . . .
N5 N 0.2432(2) -0.08173(9) -0.5370(2) 0.0263(7) Uani 1 1 d . . .
N6 N 0.2149(2) 0.09856(9) -0.5609(2) 0.0292(7) Uani 1 1 d . . .
N7 N 0.3537(2) 0.10018(9) -0.4596(2) 0.0279(7) Uani 1 1 d . . .
N8 N 0.2368(2) 0.13095(9) -0.1181(2) 0.0268(7) Uani 1 1 d . . .
O1 O 0.5748(2) 0.18025(10) -0.0776(3) 0.0596(10) Uani 1 1 d . . .
O2 O 0.4938(2) 0.22383(8) -0.0434(2) 0.0483(9) Uani 1 1 d . . .
O3 O 0.44747(19) 0.16217(8) -0.0709(2) 0.0431(8) Uani 1 1 d . . .
O4 O -0.0955(2) 0.06651(10) -0.1604(3) 0.0574(10) Uani 1 1 d . . .
O5 O -0.0649(2) 0.09918(10) -0.2720(2) 0.0591(10) Uani 1 1 d . . .
O6 O 0.0032(2) 0.11415(8) -0.1186(2) 0.0420(8) Uani 1 1 d . . .
O7 O -0.0762(2) -0.19509(13) -0.4190(3) 0.0806(14) Uani 1 1 d . . .
O8 O 0.0129(4) -0.14634(15) -0.3999(5) 0.152(3) Uani 1 1 d . . .
O9 O -0.0003(2) -0.17369(12) -0.2708(3) 0.0698(12) Uani 1 1 d . . .
O10 O 0.4959(2) -0.11523(9) -0.3812(2) 0.0505(9) Uani 1 1 d . . .
O11 O 0.6054(2) -0.07341(11) -0.3197(3) 0.0701(12) Uani 1 1 d . . .
O12 O 0.5568(3) -0.10899(12) -0.2251(2) 0.0744(13) Uani 1 1 d . . .
O13 O 0.4408(4) 0.10293(12) 0.0522(4) 0.0905(15) Uani 1 1 d D . .
H99A H 0.409(4) 0.1245(13) 0.052(5) 0.136 Uiso 1 1 d D . .
H99B H 0.471(4) 0.1086(19) 0.013(4) 0.136 Uiso 1 1 d D . .
P1 P 0.14861(6) 0.19150(3) -0.06081(6) 0.0219(2) Uani 1 1 d . . .
P2 P 0.15026(6) 0.14068(3) 0.09620(6) 0.02009(19) Uani 1 1 d . . .
P3 P 0.33972(6) -0.18779(3) -0.45323(6) 0.0211(2) Uani 1 1 d . . .
P4 P 0.34351(6) -0.13483(2) -0.60373(6) 0.01976(19) Uani 1 1 d . . .
Pd1 Pd 0.195537(17) 0.136673(7) -0.014982(17) 0.01935(8) Uani 1 1 d . . .
Pd2 Pd 0.291594(17) -0.132475(7) -0.497254(17) 0.01961(8) Uani 1 1 d . . .
S1 S 0.49559(7) 0.19054(3) -0.08605(7) 0.0337(2) Uani 1 1 d . . .
S2 S -0.03857(7) 0.08753(3) -0.18248(7) 0.0360(2) Uani 1 1 d . . .
S3 S -0.01005(8) -0.18187(6) -0.35629(12) 0.0978(8) Uani 1 1 d . . .
S4 S 0.54045(7) -0.09284(3) -0.30933(7) 0.0373(3) Uani 1 1 d . . .

loop_
_atom_site_aniso_label
_atom_site_aniso_U_11
_atom_site_aniso_U_22
_atom_site_aniso_U_33
_atom_site_aniso_U_23
_atom_site_aniso_U_13
_atom_site_aniso_U_12
C1 0.037(2) 0.026(2) 0.0246(19) 0.0020(15) 0.0156(17) 0.0029(18)
C2 0.041(2) 0.021(2) 0.0262(19) 0.0015(15) 0.0162(17) 0.0069(17)
C3 0.033(2) 0.025(2) 0.032(2) 0.0003(16) 0.0125(17) 0.0033(17)
C4 0.039(2) 0.032(2) 0.0242(19) 0.0018(16) 0.0124(17) 0.0099(19)
C5 0.043(2) 0.025(2) 0.0186(17) 0.0018(14) 0.0140(17) 0.0089(17)
C6 0.038(2) 0.023(2) 0.0202(17) 0.0003(14) 0.0133(16) 0.0016(17)
C7 0.038(2) 0.027(2) 0.0213(18) -0.0018(15) 0.0142(17) 0.0013(17)
C8 0.036(2) 0.041(3) 0.037(2) 0.0027(19) 0.0112(19) 0.009(2)
C9 0.046(2) 0.026(2) 0.032(2) -0.0081(17) 0.0218(19) -0.0028(19)
C10 0.073(3) 0.022(2) 0.028(2) 0.0048(16) 0.027(2) 0.011(2)
C11 0.045(2) 0.027(2) 0.027(2) 0.0015(16) 0.0128(18) 0.0111(19)
C12 0.044(2) 0.0164(19) 0.0279(19) -0.0012(14) 0.0176(18) 0.0048(17)
C13 0.049(3) 0.018(2) 0.032(2) -0.0058(15) 0.0252(19) -0.0056(18)
C14 0.044(3) 0.030(2) 0.041(2) -0.0109(18) 0.026(2) -0.0135(19)
C15 0.040(2) 0.037(3) 0.038(2) -0.0149(19) 0.023(2) -0.013(2)
C16 0.044(2) 0.024(2) 0.029(2) -0.0075(16) 0.0225(18) -0.0035(18)
C17 0.043(2) 0.0176(19) 0.031(2) -0.0025(15) 0.0198(18) 0.0027(17)
C18 0.058(3) 0.066(4) 0.062(3) -0.036(3) 0.041(3) -0.036(3)
C19 0.037(2) 0.022(2) 0.029(2) 0.0001(15) 0.0164(17) 0.0002(17)
C20 0.0275(19) 0.030(2) 0.0210(18) -0.0010(15) 0.0117(15) 0.0010(16)
C21 0.034(2) 0.0189(19) 0.0244(18) -0.0013(14) 0.0149(16) 0.0014(16)
C22 0.032(2) 0.030(2) 0.0258(19) -0.0026(16) 0.0128(16) 0.0012(17)
C23 0.034(2) 0.027(2) 0.0209(18) -0.0032(15) 0.0077(16) 0.0087(17)
C24 0.035(2) 0.024(2) 0.0160(16) 0.0012(13) 0.0110(15) 0.0075(16)
C25 0.0299(19) 0.024(2) 0.0213(17) -0.0013(14) 0.0107(15) 0.0031(16)
C26 0.0269(19) 0.029(2) 0.0215(18) -0.0026(15) 0.0087(15) 0.0076(16)
C27 0.035(2) 0.042(3) 0.033(2) -0.0043(19) 0.0041(18) 0.012(2)
C28 0.035(2) 0.028(2) 0.0272(19) -0.0053(16) 0.0141(17) 0.0033(17)
C29 0.052(3) 0.026(2) 0.0219(19) 0.0019(15) 0.0137(18) 0.0013(19)
C30 0.049(3) 0.029(2) 0.025(2) 0.0000(16) 0.0094(19) 0.016(2)
C31 0.039(2) 0.021(2) 0.0240(19) 0.0018(14) 0.0120(17) 0.0056(17)
C32 0.039(2) 0.022(2) 0.0226(18) -0.0018(14) 0.0117(17) 0.0003(17)
C33 0.036(2) 0.021(2) 0.0237(18) -0.0010(14) 0.0137(16) -0.0023(16)
C34 0.037(2) 0.024(2) 0.0218(18) -0.0002(14) 0.0123(16) -0.0001(17)
C35 0.040(2) 0.025(2) 0.0242(19) -0.0045(15) 0.0155(17) 0.0006(18)
C36 0.032(2) 0.025(2) 0.0253(19) -0.0032(15) 0.0107(16) 0.0069(17)
C37 0.035(2) 0.036(2) 0.0227(19) -0.0038(16) 0.0129(17) -0.0010(18)
C38 0.033(2) 0.023(2) 0.027(2) -0.0039(15) 0.0120(17) 0.0009(16)
C39 0.031(2) 0.036(2) 0.032(2) 0.0109(17) 0.0122(17) 0.0141(18)
C40 0.032(2) 0.028(2) 0.034(2) 0.0035(16) 0.0177(18) 0.0111(17)
C41 0.0269(19) 0.025(2) 0.0302(19) 0.0000(15) 0.0154(16) 0.0000(16)
C42 0.037(2) 0.0164(18) 0.0225(18) 0.0027(14) 0.0147(16) -0.0001(16)
C43 0.041(2) 0.029(2) 0.034(2) 0.0011(17) 0.0149(19) -0.0005(19)
C44 0.043(3) 0.054(3) 0.034(2) 0.003(2) 0.010(2) -0.012(2)
C45 0.072(4) 0.051(3) 0.030(2) -0.012(2) 0.026(2) -0.032(3)
C46 0.110(5) 0.023(2) 0.038(3) -0.0094(19) 0.041(3) -0.015(3)
C47 0.059(3) 0.024(2) 0.032(2) 0.0023(17) 0.029(2) 0.002(2)
C48 0.032(2) 0.026(2) 0.0222(18) 0.0043(15) 0.0090(16) 0.0062(17)
C49 0.038(2) 0.029(2) 0.026(2) 0.0033(16) 0.0112(17) 0.0035(18)
C50 0.040(2) 0.037(3) 0.025(2) 0.0007(17) 0.0057(18) 0.005(2)
C51 0.056(3) 0.044(3) 0.023(2) 0.0101(18) 0.015(2) 0.016(2)
C52 0.049(3) 0.043(3) 0.027(2) 0.0099(18) 0.018(2) 0.003(2)
C53 0.041(2) 0.034(2) 0.025(2) 0.0071(16) 0.0120(18) 0.0016(19)
C54 0.034(2) 0.0185(19) 0.0202(17) 0.0010(14) 0.0101(15) 0.0024(16)
C55 0.034(2) 0.039(2) 0.0205(18) -0.0033(16) 0.0093(16) -0.0008(18)
C56 0.032(2) 0.047(3) 0.036(2) -0.004(2) 0.0040(19) -0.007(2)
C57 0.048(3) 0.032(2) 0.024(2) -0.0064(17) 0.0023(19) 0.000(2)
C58 0.067(3) 0.024(2) 0.0192(18) -0.0022(15) 0.0154(19) 0.013(2)
C59 0.038(2) 0.031(2) 0.0229(19) 0.0005(16) 0.0135(17) 0.0050(18)
C60 0.034(2) 0.024(2) 0.0253(18) 0.0001(15) 0.0199(16) -0.0007(16)
C61 0.037(2) 0.022(2) 0.031(2) 0.0022(15) 0.0157(18) -0.0021(17)
C62 0.049(3) 0.026(2) 0.044(3) -0.0039(18) 0.027(2) -0.008(2)
C63 0.056(3) 0.021(2) 0.042(2) -0.0018(18) 0.032(2) 0.001(2)
C64 0.056(3) 0.023(2) 0.031(2) 0.0067(16) 0.024(2) 0.0058(19)
C65 0.044(2) 0.021(2) 0.0257(19) 0.0022(15) 0.0190(18) 0.0022(17)
C66 0.0289(19) 0.022(2) 0.0232(18) 0.0052(14) 0.0089(15) 0.0036(16)
C67 0.031(2) 0.022(2) 0.029(2) 0.0029(15) 0.0128(16) 0.0057(16)
C68 0.0269(19) 0.026(2) 0.0277(19) 0.0022(15) 0.0147(16) 0.0015(16)
C69 0.030(2) 0.022(2) 0.0227(18) 0.0042(14) 0.0100(15) 0.0028(16)
C70 0.035(2) 0.026(2) 0.0245(19) 0.0040(15) 0.0103(16) -0.0005(17)
C71 0.040(2) 0.039(3) 0.029(2) 0.0095(18) 0.0158(18) -0.002(2)
C72 0.055(3) 0.039(3) 0.023(2) 0.0047(17) 0.014(2) 0.002(2)
C73 0.042(2) 0.037(3) 0.0227(19) -0.0011(17) 0.0103(18) -0.005(2)
C74 0.041(2) 0.030(2) 0.0249(19) 0.0003(16) 0.0111(17) -0.0046(19)
C75 0.033(2) 0.024(2) 0.0210(17) 0.0026(14) 0.0116(16) -0.0013(16)
C76 0.038(2) 0.023(2) 0.0209(18) -0.0007(14) 0.0132(16) -0.0006(17)
C77 0.050(3) 0.025(2) 0.030(2) -0.0045(16) 0.020(2) -0.0043(19)
C78 0.043(3) 0.035(2) 0.030(2) -0.0048(18) 0.0114(19) -0.012(2)
C79 0.030(2) 0.042(3) 0.050(3) -0.006(2) 0.002(2) -0.003(2)
C80 0.038(2) 0.025(2) 0.048(3) -0.0014(19) 0.008(2) 0.0011(19)
C81 0.0312(19) 0.0157(18) 0.0220(17) -0.0001(13) 0.0151(15) 0.0014(15)
C82 0.042(2) 0.020(2) 0.0211(18) 0.0007(14) 0.0144(17) 0.0024(17)
C83 0.052(3) 0.023(2) 0.0228(19) 0.0029(15) 0.0168(18) 0.0087(19)
C84 0.055(3) 0.021(2) 0.039(2) 0.0047(17) 0.032(2) 0.0047(19)
C85 0.036(2) 0.024(2) 0.044(2) -0.0022(18) 0.022(2) -0.0040(18)
C86 0.034(2) 0.021(2) 0.029(2) -0.0003(15) 0.0121(17) 0.0013(16)
C87 0.038(2) 0.0169(18) 0.0174(16) -0.0003(13) 0.0091(15) 0.0005(16)
C88 0.043(2) 0.028(2) 0.0261(19) -0.0040(16) 0.0165(18) -0.0054(18)
C89 0.062(3) 0.027(2) 0.0220(19) -0.0070(16) 0.017(2) 0.001(2)
C90 0.055(3) 0.065(4) 0.032(2) -0.027(2) 0.004(2) -0.007(3)
C91 0.033(3) 0.151(7) 0.053(3) -0.053(4) 0.009(2) -0.019(3)
C92 0.031(2) 0.084(4) 0.039(3) -0.032(3) 0.009(2) 0.001(2)
C93 0.068(3) 0.035(3) 0.031(2) -0.0021(19) 0.014(2) -0.014(2)
C94 0.040(2) 0.040(3) 0.032(2) -0.0091(19) 0.0080(19) -0.011(2)
C95 0.044(3) 0.053(3) 0.056(3) -0.022(3) 0.011(2) -0.001(2)
C96 0.037(2) 0.044(3) 0.035(2) -0.0040(19) 0.0094(19) -0.009(2)
C97 0.186(5) 0.187(5) 0.189(5) -0.004(2) 0.072(3) 0.002(2)
C98 0.071(6) 0.039(5) 0.063(6) -0.003(4) 0.048(5) -0.017(5)
C98S 0.066(13) 0.103(18) 0.095(16) 0.018(13) 0.059(12) -0.003(12)
Cl1 0.480(7) 0.146(3) 0.150(3) 0.057(2) 0.192(4) 0.067(4)
Cl2 0.203(3) 0.154(3) 0.122(2) -0.0048(18) 0.105(2) -0.026(2)
Cl3 0.0541(12) 0.0611(14) 0.0635(14) 0.0031(10) 0.0328(11) 0.0036(10)
Cl3S 0.058(2) 0.067(3) 0.050(2) 0.0003(19) 0.0185(18) 0.014(2)
Cl4 0.068(3) 0.149(4) 0.0505(18) 0.027(3) 0.0128(17) -0.020(2)
Cl4S 0.124(7) 0.096(6) 0.091(5) 0.038(4) 0.074(5) 0.062(5)
F1 0.096(2) 0.0393(17) 0.0407(16) 0.0046(13) 0.0130(16) -0.0193(16)
F2 0.060(2) 0.088(3) 0.061(2) 0.0237(19) -0.0107(17) 0.0054(19)
F3 0.150(4) 0.0445(19) 0.0399(17) -0.0143(13) 0.041(2) -0.024(2)
F4 0.073(2) 0.060(2) 0.0413(17) 0.0000(14) 0.0056(15) 0.0250(17)
F5 0.0565(17) 0.0434(17) 0.0496(17) -0.0182(13) 0.0114(14) -0.0039(14)
F6 0.0455(17) 0.071(2) 0.089(3) -0.0245(19) 0.0305(17) -0.0177(16)
F7 0.0369(17) 0.127(4) 0.100(3) -0.036(3) 0.0087(18) 0.008(2)
F8 0.086(3) 0.126(3) 0.069(2) -0.033(2) 0.035(2) 0.017(2)
F9 0.196(6) 0.065(3) 0.112(4) 0.003(3) -0.033(4) 0.017(3)
F10 0.084(2) 0.065(2) 0.060(2) -0.0336(17) 0.0188(18) 0.0017(19)
F11 0.090(2) 0.056(2) 0.0490(18) 0.0099(15) 0.0086(17) 0.0288(18)
F12 0.061(2) 0.083(3) 0.178(5) -0.022(3) 0.071(3) -0.019(2)
N1 0.0373(18) 0.0194(17) 0.0275(16) 0.0039(12) 0.0174(14) 0.0056(14)
N2 0.047(2) 0.0217(17) 0.0224(16) 0.0027(13) 0.0133(15) 0.0095(15)
N3 0.055(2) 0.0221(18) 0.0327(18) -0.0045(14) 0.0283(17) -0.0028(16)
N4 0.0332(18) 0.0300(19) 0.0246(16) -0.0001(13) 0.0173(14) 0.0026(14)
N5 0.0327(18) 0.0227(18) 0.0270(16) 0.0009(13) 0.0150(14) 0.0047(14)
N6 0.042(2) 0.0259(18) 0.0219(16) 0.0020(13) 0.0139(15) 0.0082(15)
N7 0.0409(19) 0.0255(18) 0.0215(15) -0.0007(13) 0.0163(14) -0.0004(15)
N8 0.0329(18) 0.0266(18) 0.0250(16) -0.0017(13) 0.0152(14) 0.0041(14)
O1 0.042(2) 0.044(2) 0.087(3) 0.0084(19) 0.0167(19) 0.0081(17)
O2 0.079(2) 0.0297(18) 0.0359(17) -0.0075(13) 0.0209(17) -0.0069(17)
O3 0.0528(19) 0.0313(18) 0.0377(17) 0.0043(13) 0.0079(15) -0.0090(15)
O4 0.052(2) 0.044(2) 0.089(3) -0.0053(19) 0.040(2) -0.0126(17)
O5 0.066(2) 0.057(2) 0.040(2) -0.0010(17) 0.0015(17) 0.0073(19)
O6 0.057(2) 0.0313(18) 0.0369(17) -0.0061(13) 0.0156(15) -0.0048(15)
O7 0.042(2) 0.107(4) 0.067(3) -0.034(2) -0.0099(19) 0.009(2)
O8 0.149(6) 0.082(4) 0.167(6) 0.050(4) -0.010(5) -0.065(4)
O9 0.049(2) 0.096(3) 0.067(3) -0.042(2) 0.024(2) -0.011(2)
O10 0.074(2) 0.0321(19) 0.0407(19) -0.0087(14) 0.0157(17) -0.0069(17)
O11 0.050(2) 0.050(2) 0.119(4) -0.012(2) 0.041(2) -0.0072(19)
O12 0.111(4) 0.066(3) 0.035(2) 0.0156(18) 0.013(2) 0.009(2)
O13 0.129(5) 0.059(3) 0.109(4) -0.013(3) 0.074(4) -0.017(3)
P1 0.0278(5) 0.0202(5) 0.0194(4) 0.0033(3) 0.0108(4) 0.0047(4)
P2 0.0253(5) 0.0182(5) 0.0196(4) 0.0000(3) 0.0116(4) 0.0013(4)
P3 0.0279(5) 0.0178(5) 0.0181(4) 0.0019(3) 0.0090(4) 0.0005(4)
P4 0.0265(5) 0.0175(5) 0.0171(4) 0.0006(3) 0.0101(4) 0.0002(4)
Pd1 0.02660(15) 0.01601(15) 0.01775(13) -0.00020(9) 0.01089(11) 0.00188(11)
Pd2 0.02713(15) 0.01698(15) 0.01672(13) -0.00012(9) 0.01040(11) 0.00052(11)
S1 0.0401(6) 0.0239(5) 0.0310(5) 0.0003(4) 0.0059(4) 0.0006(4)
S2 0.0370(6) 0.0318(6) 0.0366(6) -0.0013(4) 0.0105(5) -0.0046(5)
S3 0.0314(7) 0.161(2) 0.0797(12) -0.0761(13) -0.0051(7) 0.0201(9)
S4 0.0436(6) 0.0311(6) 0.0323(5) 0.0010(4) 0.0083(5) -0.0046(5)

loop_
_atom_type_symbol
_atom_type_description
_atom_type_scat_dispersion_real
_atom_type_scat_dispersion_imag
_atom_type_scat_source
C C 0.0033 0.0016 'International Tables Vol C Tables 4.2.6.8 and 6.1.1.4'
H H 0.0000 0.0000 'International Tables Vol C Tables 4.2.6.8 and 6.1.1.4'
Cl Cl 0.1484 0.1585 'International Tables Vol C Tables 4.2.6.8 and 6.1.1.4'
F F 0.0171 0.0103 'International Tables Vol C Tables 4.2.6.8 and 6.1.1.4'
N N 0.0061 0.0033 'International Tables Vol C Tables 4.2.6.8 and 6.1.1.4'
O O 0.0106 0.0060 'International Tables Vol C Tables 4.2.6.8 and 6.1.1.4'
P P 0.1023 0.0942 'International Tables Vol C Tables 4.2.6.8 and 6.1.1.4'
Pd Pd -0.9988 1.0072 'International Tables Vol C Tables 4.2.6.8 and 6.1.1.4'
S S 0.1246 0.1234 'International Tables Vol C Tables 4.2.6.8 and 6.1.1.4'

loop_
_geom_angle_atom_site_label_1
_geom_angle_atom_site_label_2
_geom_angle_atom_site_label_3
_geom_angle
_geom_angle_site_symmetry_1
_geom_angle_site_symmetry_3
_geom_angle_publ_flag
N1 C1 C2 176.6(5) . . ?
C7 C2 C1 118.1(4) . . ?
C7 C2 C3 121.1(4) . . ?
C1 C2 C3 120.7(4) . . ?
C4 C3 C2 119.7(4) . . ?
C4 C3 H3A 120.1 . . ?
C2 C3 H3A 120.1 . . ?
C3 C4 C5 118.9(4) . . ?
C3 C4 C8 119.8(4) . . ?
C5 C4 C8 121.3(4) . . ?
C6 C5 N2 120.2(4) . . ?
C6 C5 C4 120.9(4) . . ?
N2 C5 C4 118.8(4) . . ?
C7 C6 C5 119.9(4) . . ?
C7 C6 C9 118.7(4) . . ?
C5 C6 C9 121.4(4) . . ?
C6 C7 C2 119.4(4) . . ?
C6 C7 H7A 120.3 . . ?
C2 C7 H7A 120.3 . . ?
C4 C8 H8A 109.5 . . ?
C4 C8 H8B 109.5 . . ?
H8A C8 H8B 109.5 . . ?
C4 C8 H8C 109.5 . . ?
H8A C8 H8C 109.5 . . ?
H8B C8 H8C 109.5 . . ?
N3 C9 C6 111.4(3) . . ?
N3 C9 H9A 109.4 . . ?
C6 C9 H9A 109.4 . . ?
N3 C9 H9B 109.4 . . ?
C6 C9 H9B 109.4 . . ?
H9A C9 H9B 108.0 . . ?
N2 C10 N3 110.8(3) . . ?
N2 C10 H10A 109.5 . . ?
N3 C10 H10A 109.5 . . ?
N2 C10 H10B 109.5 . . ?
N3 C10 H10B 109.5 . . ?
H10A C10 H10B 108.1 . . ?
N2 C11 C12 111.2(3) . . ?
N2 C11 H11A 109.4 . . ?
C12 C11 H11A 109.4 . . ?
N2 C11 H11B 109.4 . . ?
C12 C11 H11B 109.4 . . ?
H11A C11 H11B 108.0 . . ?
C17 C12 C13 119.2(4) . . ?
C17 C12 C11 119.5(4) . . ?
C13 C12 C11 121.3(3) . . ?
C12 C13 C14 120.6(4) . . ?
C12 C13 N3 120.0(4) . . ?
C14 C13 N3 119.3(4) . . ?
C15 C14 C13 119.5(4) . . ?
C15 C14 C18 119.6(4) . . ?
C13 C14 C18 120.9(4) . . ?
C14 C15 C16 120.1(4) . . ?
C14 C15 H15A 119.9 . . ?
C16 C15 H15A 119.9 . . ?
C17 C16 C15 120.9(4) . . ?
C17 C16 C19 119.1(4) . . ?
C15 C16 C19 120.0(4) . . ?
C16 C17 C12 119.6(4) . . ?
C16 C17 H17A 120.2 . . ?
C12 C17 H17A 120.2 . . ?
C14 C18 H18A 109.5 . . ?
C14 C18 H18B 109.5 . . ?
H18A C18 H18B 109.5 . . ?
C14 C18 H18C 109.5 . . ?
H18A C18 H18C 109.5 . . ?
H18B C18 H18C 109.5 . . ?
N4 C19 C16 178.1(5) . . ?
N5 C20 C21 173.1(4) . . ?
C26 C21 C22 119.9(4) . . ?
C26 C21 C20 116.2(3) . . ?
C22 C21 C20 123.9(4) . . ?
C23 C22 C21 121.4(4) . . ?
C23 C22 H22A 119.3 . . ?
C21 C22 H22A 119.3 . . ?
C22 C23 C24 118.5(4) . . ?
C22 C23 C27 120.6(4) . . ?
C24 C23 C27 120.8(4) . . ?
C25 C24 C23 120.5(3) . . ?
C25 C24 N6 119.6(4) . . ?
C23 C24 N6 119.9(3) . . ?
C26 C25 C24 119.1(4) . . ?
C26 C25 C28 119.3(3) . . ?
C24 C25 C28 121.6(3) . . ?
C21 C26 C25 120.6(4) . . ?
C21 C26 H26A 119.7 . . ?
C25 C26 H26A 119.7 . . ?
C23 C27 H27A 109.5 . . ?
C23 C27 H27B 109.5 . . ?
H27A C27 H27B 109.5 . . ?
C23 C27 H27C 109.5 . . ?
H27A C27 H27C 109.5 . . ?
H27B C27 H27C 109.5 . . ?
N7 C28 C25 111.8(3) . . ?
N7 C28 H28A 109.3 . . ?
C25 C28 H28A 109.3 . . ?
N7 C28 H28B 109.3 . . ?
C25 C28 H28B 109.3 . . ?
H28A C28 H28B 107.9 . . ?
N6 C29 N7 112.0(3) . . ?
N6 C29 H29A 109.2 . . ?
N7 C29 H29A 109.2 . . ?
N6 C29 H29B 109.2 . . ?
N7 C29 H29B 109.2 . . ?
H29A C29 H29B 107.9 . . ?
N6 C30 C31 111.3(3) . . ?
N6 C30 H30A 109.4 . . ?
C31 C30 H30A 109.4 . . ?
N6 C30 H30B 109.4 . . ?
C31 C30 H30B 109.4 . . ?
H30A C30 H30B 108.0 . . ?
C36 C31 C32 120.0(4) . . ?
C36 C31 C30 118.5(4) . . ?
C32 C31 C30 121.5(3) . . ?
C31 C32 C33 121.5(4) . . ?
C31 C32 N7 120.1(3) . . ?
C33 C32 N7 118.4(4) . . ?
C34 C33 C32 118.1(4) . . ?
C34 C33 C37 119.8(3) . . ?
C32 C33 C37 122.1(3) . . ?
C33 C34 C35 120.6(4) . . ?
C33 C34 H34A 119.7 . . ?
C35 C34 H34A 119.7 . . ?
C36 C35 C34 120.8(4) . . ?
C36 C35 C38 120.2(4) . . ?
C34 C35 C38 118.9(3) . . ?
C31 C36 C35 118.9(4) . . ?
C31 C36 H36A 120.5 . . ?
C35 C36 H36A 120.5 . . ?
C33 C37 H37A 109.5 . . ?
C33 C37 H37B 109.5 . . ?
H37A C37 H37B 109.5 . . ?
C33 C37 H37C 109.5 . . ?
H37A C37 H37C 109.5 . . ?
H37B C37 H37C 109.5 . . ?
N8 C38 C35 179.3(5) . . ?
C40 C39 P1 117.3(3) . . ?
C40 C39 H39A 108.0 . . ?
P1 C39 H39A 108.0 . . ?
C40 C39 H39B 108.0 . . ?
P1 C39 H39B 108.0 . . ?
H39A C39 H39B 107.2 . . ?
C39 C40 C41 113.1(3) . . ?
C39 C40 H40A 109.0 . . ?
C41 C40 H40A 109.0 . . ?
C39 C40 H40B 109.0 . . ?
C41 C40 H40B 109.0 . . ?
H40A C40 H40B 107.8 . . ?
C40 C41 P2 113.0(3) . . ?
C40 C41 H41A 109.0 . . ?
P2 C41 H41A 109.0 . . ?
C40 C41 H41B 109.0 . . ?
P2 C41 H41B 109.0 . . ?
H41A C41 H41B 107.8 . . ?
C43 C42 C47 119.5(4) . . ?
C43 C42 P1 119.2(3) . . ?
C47 C42 P1 121.3(3) . . ?
C42 C43 C44 120.2(4) . . ?
C42 C43 H43A 119.9 . . ?
C44 C43 H43A 119.9 . . ?
C45 C44 C43 119.5(5) . . ?
C45 C44 H44A 120.2 . . ?
C43 C44 H44A 120.2 . . ?
C46 C45 C44 120.1(5) . . ?
C46 C45 H45A 120.0 . . ?
C44 C45 H45A 120.0 . . ?
C45 C46 C47 121.1(5) . . ?
C45 C46 H46A 119.4 . . ?
C47 C46 H46A 119.4 . . ?
C42 C47 C46 119.6(5) . . ?
C42 C47 H47A 120.2 . . ?
C46 C47 H47A 120.2 . . ?
C53 C48 C49 120.4(4) . . ?
C53 C48 P1 121.0(3) . . ?
C49 C48 P1 118.6(3) . . ?
C48 C49 C50 119.7(4) . . ?
C48 C49 H49A 120.2 . . ?
C50 C49 H49A 120.2 . . ?
C49 C50 C51 119.9(4) . . ?
C49 C50 H50A 120.0 . . ?
C51 C50 H50A 120.0 . . ?
C52 C51 C50 119.8(4) . . ?
C52 C51 H51A 120.1 . . ?
C50 C51 H51A 120.1 . . ?
C53 C52 C51 120.3(4) . . ?
C53 C52 H52A 119.9 . . ?
C51 C52 H52A 119.9 . . ?
C48 C53 C52 120.0(4) . . ?
C48 C53 H53A 120.0 . . ?
C52 C53 H53A 120.0 . . ?
C59 C54 C55 119.8(4) . . ?
C59 C54 P2 120.5(3) . . ?
C55 C54 P2 119.7(3) . . ?
C54 C55 C56 119.3(4) . . ?
C54 C55 H55A 120.3 . . ?
C56 C55 H55A 120.3 . . ?
C57 C56 C55 120.6(4) . . ?
C57 C56 H56A 119.7 . . ?
C55 C56 H56A 119.7 . . ?
C56 C57 C58 119.8(4) . . ?
C56 C57 H57A 120.1 . . ?
C58 C57 H57A 120.1 . . ?
C59 C58 C57 120.9(4) . . ?
C59 C58 H58A 119.6 . . ?
C57 C58 H58A 119.6 . . ?
C58 C59 C54 119.6(4) . . ?
C58 C59 H59A 120.2 . . ?
C54 C59 H59A 120.2 . . ?
C65 C60 C61 120.6(4) . . ?
C65 C60 P2 119.2(3) . . ?
C61 C60 P2 120.0(3) . . ?
C62 C61 C60 119.5(4) . . ?
C62 C61 H61A 120.2 . . ?
C60 C61 H61A 120.2 . . ?
C61 C62 C63 120.7(4) . . ?
C61 C62 H62A 119.6 . . ?
C63 C62 H62A 119.6 . . ?
C64 C63 C62 119.8(4) . . ?
C64 C63 H63A 120.1 . . ?
C62 C63 H63A 120.1 . . ?
C63 C64 C65 120.5(4) . . ?
C63 C64 H64A 119.7 . . ?
C65 C64 H64A 119.7 . . ?
C60 C65 C64 118.8(4) . . ?
C60 C65 H65A 120.6 . . ?
C64 C65 H65A 120.6 . . ?
C67 C66 P3 117.3(3) . . ?
C67 C66 H66A 108.0 . . ?
P3 C66 H66A 108.0 . . ?
C67 C66 H66B 108.0 . . ?
P3 C66 H66B 108.0 . . ?
H66A C66 H66B 107.2 . . ?
C66 C67 C68 112.8(3) . . ?
C66 C67 H67A 109.0 . . ?
C68 C67 H67A 109.0 . . ?
C66 C67 H67B 109.0 . . ?
C68 C67 H67B 109.0 . . ?
H67A C67 H67B 107.8 . . ?
C67 C68 P4 113.3(3) . . ?
C67 C68 H68A 108.9 . . ?
P4 C68 H68A 108.9 . . ?
C67 C68 H68B 108.9 . . ?
P4 C68 H68B 108.9 . . ?
H68A C68 H68B 107.7 . . ?
C70 C69 C74 119.7(4) . . ?
C70 C69 P3 121.1(3) . . ?
C74 C69 P3 119.2(3) . . ?
C69 C70 C71 119.9(4) . . ?
C69 C70 H70A 120.1 . . ?
C71 C70 H70A 120.1 . . ?
C72 C71 C70 120.1(4) . . ?
C72 C71 H71A 120.0 . . ?
C70 C71 H71A 120.0 . . ?
C71 C72 C73 120.2(4) . . ?
C71 C72 H72A 119.9 . . ?
C73 C72 H72A 119.9 . . ?
C74 C73 C72 120.1(4) . . ?
C74 C73 H73A 120.0 . . ?
C72 C73 H73A 120.0 . . ?
C73 C74 C69 120.0(4) . . ?
C73 C74 H74A 120.0 . . ?
C69 C74 H74A 120.0 . . ?
C80 C75 C76 120.4(4) . . ?
C80 C75 P3 119.8(3) . . ?
C76 C75 P3 119.6(3) . . ?
C75 C76 C77 119.5(4) . . ?
C75 C76 H76A 120.2 . . ?
C77 C76 H76A 120.2 . . ?
C76 C77 C78 120.4(4) . . ?
C76 C77 H77A 119.8 . . ?
C78 C77 H77A 119.8 . . ?
C79 C78 C77 118.8(4) . . ?
C79 C78 H78A 120.6 . . ?
C77 C78 H78A 120.6 . . ?
C78 C79 C80 122.0(4) . . ?
C78 C79 H79A 119.0 . . ?
C80 C79 H79A 119.0 . . ?
C75 C80 C79 118.8(4) . . ?
C75 C80 H80A 120.6 . . ?
C79 C80 H80A 120.6 . . ?
C82 C81 C86 120.7(3) . . ?
C82 C81 P4 120.1(3) . . ?
C86 C81 P4 119.1(3) . . ?
C81 C82 C83 118.9(4) . . ?
C81 C82 H82A 120.6 . . ?
C83 C82 H82A 120.6 . . ?
C84 C83 C82 121.3(4) . . ?
C84 C83 H83A 119.3 . . ?
C82 C83 H83A 119.3 . . ?
C83 C84 C85 119.6(4) . . ?
C83 C84 H84A 120.2 . . ?
C85 C84 H84A 120.2 . . ?
C86 C85 C84 120.8(4) . . ?
C86 C85 H85A 119.6 . . ?
C84 C85 H85A 119.6 . . ?
C85 C86 C81 118.7(4) . . ?
C85 C86 H86A 120.7 . . ?
C81 C86 H86A 120.7 . . ?
C92 C87 C88 119.4(4) . . ?
C92 C87 P4 120.2(3) . . ?
C88 C87 P4 120.3(3) . . ?
C89 C88 C87 120.1(4) . . ?
C89 C88 H88A 120.0 . . ?
C87 C88 H88A 120.0 . . ?
C90 C89 C88 119.6(4) . . ?
C90 C89 H89A 120.2 . . ?
C88 C89 H89A 120.2 . . ?
C89 C90 C91 120.1(4) . . ?
C89 C90 H90A 119.9 . . ?
C91 C90 H90A 119.9 . . ?
C92 C91 C90 121.1(5) . . ?
C92 C91 H91A 119.4 . . ?
C90 C91 H91A 119.4 . . ?
C91 C92 C87 119.6(4) . . ?
C91 C92 H92A 120.2 . . ?
C87 C92 H92A 120.2 . . ?
F2 C93 F1 106.6(4) . . ?
F2 C93 F3 106.8(4) . . ?
F1 C93 F3 106.7(4) . . ?
F2 C93 S1 112.9(4) . . ?
F1 C93 S1 112.4(3) . . ?
F3 C93 S1 111.1(4) . . ?
F6 C94 F4 108.6(4) . . ?
F6 C94 F5 105.8(4) . . ?
F4 C94 F5 106.8(4) . . ?
F6 C94 S2 111.4(3) . . ?
F4 C94 S2 111.9(3) . . ?
F5 C94 S2 112.0(3) . . ?
F7 C95 F8 116.4(5) . . ?
F7 C95 F9 97.1(5) . . ?
F8 C95 F9 96.4(5) . . ?
F7 C95 S3 118.9(4) . . ?
F8 C95 S3 117.1(4) . . ?
F9 C95 S3 104.0(4) . . ?
F12 C96 F10 107.2(4) . . ?
F12 C96 F11 109.2(4) . . ?
F10 C96 F11 104.4(4) . . ?
F12 C96 S4 112.6(4) . . ?
F10 C96 S4 112.9(3) . . ?
F11 C96 S4 110.2(3) . . ?
Cl1 C97 Cl2 112.9(4) . . ?
Cl1 C97 H97A 109.0 . . ?
Cl2 C97 H97A 109.0 . . ?
Cl1 C97 H97B 109.0 . . ?
Cl2 C97 H97B 109.0 . . ?
H97A C97 H97B 107.8 . . ?
Cl3 C98 Cl4 110.8(4) . . ?
Cl3 C98 H98A 109.5 . . ?
Cl4 C98 H98A 109.5 . . ?
Cl3 C98 H98B 109.5 . . ?
Cl4 C98 H98B 109.5 . . ?
H98A C98 H98B 108.1 . . ?
Cl3S C98S Cl4S 112.4(4) . . ?
Cl3S C98S H98C 109.1 . . ?
Cl4S C98S H98C 109.1 . . ?
Cl3S C98S H98D 109.1 . . ?
Cl4S C98S H98D 109.1 . . ?
H98C C98S H98D 107.9 . . ?
C1 N1 Pd1 169.9(3) . . ?
C5 N2 C10 112.8(3) . . ?
C5 N2 C11 113.5(3) . . ?
C10 N2 C11 106.8(3) . . ?
C13 N3 C10 111.7(3) . . ?
C13 N3 C9 112.6(3) . . ?
C10 N3 C9 107.8(3) . . ?
C19 N4 Pd2 164.5(3) . . ?
C20 N5 Pd2 168.1(3) . . ?
C24 N6 C29 111.9(3) . . ?
C24 N6 C30 113.2(3) . . ?
C29 N6 C30 106.7(3) . . ?
C32 N7 C28 113.5(3) . . ?
C32 N7 C29 111.9(3) . . ?
C28 N7 C29 106.3(3) . . ?
C38 N8 Pd1 173.2(3) . . ?
H99A O13 H99B 105(3) . . ?
C39 P1 C42 108.7(2) . . ?
C39 P1 C48 103.62(18) . . ?
C42 P1 C48 107.66(18) . . ?
C39 P1 Pd1 117.98(14) . . ?
C42 P1 Pd1 108.62(13) . . ?
C48 P1 Pd1 109.81(13) . . ?
C54 P2 C60 108.51(17) . . ?
C54 P2 C41 105.34(18) . . ?
C60 P2 C41 105.63(18) . . ?
C54 P2 Pd1 112.24(13) . . ?
C60 P2 Pd1 108.39(12) . . ?
C41 P2 Pd1 116.33(13) . . ?
C66 P3 C69 102.18(17) . . ?
C66 P3 C75 109.05(18) . . ?
C69 P3 C75 105.78(17) . . ?
C66 P3 Pd2 116.02(13) . . ?
C69 P3 Pd2 112.25(13) . . ?
C75 P3 Pd2 110.78(13) . . ?
C87 P4 C81 106.40(17) . . ?
C87 P4 C68 105.86(18) . . ?
C81 P4 C68 105.41(18) . . ?
C87 P4 Pd2 114.27(13) . . ?
C81 P4 Pd2 108.32(12) . . ?
C68 P4 Pd2 115.86(13) . . ?
N1 Pd1 N8 86.65(12) . . ?
N1 Pd1 P1 175.52(10) . . ?
N8 Pd1 P1 91.19(9) . . ?
N1 Pd1 P2 91.62(9) . . ?
N8 Pd1 P2 177.91(9) . . ?
P1 Pd1 P2 90.62(3) . . ?
N4 Pd2 N5 87.47(13) . . ?
N4 Pd2 P3 90.99(10) . . ?
N5 Pd2 P3 177.89(9) . . ?
N4 Pd2 P4 174.59(10) . . ?
N5 Pd2 P4 91.84(9) . . ?
P3 Pd2 P4 89.82(3) . . ?
O1 S1 O2 112.8(2) . . ?
O1 S1 O3 114.5(2) . . ?
O2 S1 O3 115.8(2) . . ?
O1 S1 C93 104.7(3) . . ?
O2 S1 C93 101.6(2) . . ?
O3 S1 C93 105.6(2) . . ?
O4 S2 O5 115.6(2) . . ?
O4 S2 O6 114.9(2) . . ?
O5 S2 O6 114.9(2) . . ?
O4 S2 C94 103.0(2) . . ?
O5 S2 C94 103.1(2) . . ?
O6 S2 C94 102.7(2) . . ?
O7 S3 O9 127.4(3) . . ?
O7 S3 O8 104.8(3) . . ?
O9 S3 O8 107.8(4) . . ?
O7 S3 C95 109.7(3) . . ?
O9 S3 C95 107.8(3) . . ?
O8 S3 C95 94.2(4) . . ?
O10 S4 O11 115.4(2) . . ?
O10 S4 O12 113.8(2) . . ?
O11 S4 O12 116.2(3) . . ?
O10 S4 C96 102.1(2) . . ?
O11 S4 C96 103.4(2) . . ?
O12 S4 C96 103.4(2) . . ?

loop_
_geom_bond_atom_site_label_1
_geom_bond_atom_site_label_2
_geom_bond_distance
_geom_bond_site_symmetry_2
_geom_bond_publ_flag
C1 N1 1.136(5) . ?
C1 C2 1.414(5) . ?
C2 C7 1.398(6) . ?
C2 C3 1.415(5) . ?
C3 C4 1.371(6) . ?
C3 H3A 0.9500 . ?
C4 C5 1.427(6) . ?
C4 C8 1.509(6) . ?
C5 C6 1.397(6) . ?
C5 N2 1.424(5) . ?
C6 C7 1.379(5) . ?
C6 C9 1.509(6) . ?
C7 H7A 0.9500 . ?
C8 H8A 0.9800 . ?
C8 H8B 0.9800 . ?
C8 H8C 0.9800 . ?
C9 N3 1.481(5) . ?
C9 H9A 0.9900 . ?
C9 H9B 0.9900 . ?
C10 N2 1.450(6) . ?
C10 N3 1.464(6) . ?
C10 H10A 0.9900 . ?
C10 H10B 0.9900 . ?
C11 N2 1.482(5) . ?
C11 C12 1.514(6) . ?
C11 H11A 0.9900 . ?
C11 H11B 0.9900 . ?
C12 C17 1.391(5) . ?
C12 C13 1.400(6) . ?
C13 C14 1.405(6) . ?
C13 N3 1.431(5) . ?
C14 C15 1.359(6) . ?
C14 C18 1.512(6) . ?
C15 C16 1.403(6) . ?
C15 H15A 0.9500 . ?
C16 C17 1.382(6) . ?
C16 C19 1.437(5) . ?
C17 H17A 0.9500 . ?
C18 H18A 0.9800 . ?
C18 H18B 0.9800 . ?
C18 H18C 0.9800 . ?
C19 N4 1.132(5) . ?
C20 N5 1.148(5) . ?
C20 C21 1.435(5) . ?
C21 C26 1.384(5) . ?
C21 C22 1.387(5) . ?
C22 C23 1.373(5) . ?
C22 H22A 0.9500 . ?
C23 C24 1.420(5) . ?
C23 C27 1.508(5) . ?
C24 C25 1.398(5) . ?
C24 N6 1.430(5) . ?
C25 C26 1.391(5) . ?
C25 C28 1.507(5) . ?
C26 H26A 0.9500 . ?
C27 H27A 0.9800 . ?
C27 H27B 0.9800 . ?
C27 H27C 0.9800 . ?
C28 N7 1.457(5) . ?
C28 H28A 0.9900 . ?
C28 H28B 0.9900 . ?
C29 N6 1.450(5) . ?
C29 N7 1.464(5) . ?
C29 H29A 0.9900 . ?
C29 H29B 0.9900 . ?
C30 N6 1.492(5) . ?
C30 C31 1.517(5) . ?
C30 H30A 0.9900 . ?
C30 H30B 0.9900 . ?
C31 C36 1.388(5) . ?
C31 C32 1.403(6) . ?
C32 C33 1.411(5) . ?
C32 N7 1.430(5) . ?
C33 C34 1.379(5) . ?
C33 C37 1.484(5) . ?
C34 C35 1.416(6) . ?
C34 H34A 0.9500 . ?
C35 C36 1.395(5) . ?
C35 C38 1.437(5) . ?
C36 H36A 0.9500 . ?
C37 H37A 0.9800 . ?
C37 H37B 0.9800 . ?
C37 H37C 0.9800 . ?
C38 N8 1.127(5) . ?
C39 C40 1.528(5) . ?
C39 P1 1.805(4) . ?
C39 H39A 0.9900 . ?
C39 H39B 0.9900 . ?
C40 C41 1.530(5) . ?
C40 H40A 0.9900 . ?
C40 H40B 0.9900 . ?
C41 P2 1.825(4) . ?
C41 H41A 0.9900 . ?
C41 H41B 0.9900 . ?
C42 C43 1.384(6) . ?
C42 C47 1.385(5) . ?
C42 P1 1.811(4) . ?
C43 C44 1.411(6) . ?
C43 H43A 0.9500 . ?
C44 C45 1.374(7) . ?
C44 H44A 0.9500 . ?
C45 C46 1.368(8) . ?
C45 H45A 0.9500 . ?
C46 C47 1.395(7) . ?
C46 H46A 0.9500 . ?
C47 H47A 0.9500 . ?
C48 C53 1.380(6) . ?
C48 C49 1.389(6) . ?
C48 P1 1.815(4) . ?
C49 C50 1.390(5) . ?
C49 H49A 0.9500 . ?
C50 C51 1.392(6) . ?
C50 H50A 0.9500 . ?
C51 C52 1.386(6) . ?
C51 H51A 0.9500 . ?
C52 C53 1.384(5) . ?
C52 H52A 0.9500 . ?
C53 H53A 0.9500 . ?
C54 C59 1.392(5) . ?
C54 C55 1.396(6) . ?
C54 P2 1.809(4) . ?
C55 C56 1.398(6) . ?
C55 H55A 0.9500 . ?
C56 C57 1.368(6) . ?
C56 H56A 0.9500 . ?
C57 C58 1.386(7) . ?
C57 H57A 0.9500 . ?
C58 C59 1.378(6) . ?
C58 H58A 0.9500 . ?
C59 H59A 0.9500 . ?
C60 C65 1.387(5) . ?
C60 C61 1.397(5) . ?
C60 P2 1.820(4) . ?
C61 C62 1.370(6) . ?
C61 H61A 0.9500 . ?
C62 C63 1.392(6) . ?
C62 H62A 0.9500 . ?
C63 C64 1.371(6) . ?
C63 H63A 0.9500 . ?
C64 C65 1.405(5) . ?
C64 H64A 0.9500 . ?
C65 H65A 0.9500 . ?
C66 C67 1.511(5) . ?
C66 P3 1.799(4) . ?
C66 H66A 0.9900 . ?
C66 H66B 0.9900 . ?
C67 C68 1.529(5) . ?
C67 H67A 0.9900 . ?
C67 H67B 0.9900 . ?
C68 P4 1.821(4) . ?
C68 H68A 0.9900 . ?
C68 H68B 0.9900 . ?
C69 C70 1.385(5) . ?
C69 C74 1.393(5) . ?
C69 P3 1.803(4) . ?
C70 C71 1.388(5) . ?
C70 H70A 0.9500 . ?
C71 C72 1.376(6) . ?
C71 H71A 0.9500 . ?
C72 C73 1.381(6) . ?
C72 H72A 0.9500 . ?
C73 C74 1.377(5) . ?
C73 H73A 0.9500 . ?
C74 H74A 0.9500 . ?
C75 C80 1.376(6) . ?
C75 C76 1.390(5) . ?
C75 P3 1.820(4) . ?
C76 C77 1.391(6) . ?
C76 H76A 0.9500 . ?
C77 C78 1.398(6) . ?
C77 H77A 0.9500 . ?
C78 C79 1.354(6) . ?
C78 H78A 0.9500 . ?
C79 C80 1.401(6) . ?
C79 H79A 0.9500 . ?
C80 H80A 0.9500 . ?
C81 C82 1.383(5) . ?
C81 C86 1.391(5) . ?
C81 P4 1.821(4) . ?
C82 C83 1.392(5) . ?
C82 H82A 0.9500 . ?
C83 C84 1.354(6) . ?
C83 H83A 0.9500 . ?
C84 C85 1.388(6) . ?
C84 H84A 0.9500 . ?
C85 C86 1.387(5) . ?
C85 H85A 0.9500 . ?
C86 H86A 0.9500 . ?
C87 C92 1.376(6) . ?
C87 C88 1.395(5) . ?
C87 P4 1.801(4) . ?
C88 C89 1.387(6) . ?
C88 H88A 0.9500 . ?
C89 C90 1.363(7) . ?
C89 H89A 0.9500 . ?
C90 C91 1.372(7) . ?
C90 H90A 0.9500 . ?
C91 C92 1.370(6) . ?
C91 H91A 0.9500 . ?
C92 H92A 0.9500 . ?
C93 F2 1.314(6) . ?
C93 F1 1.336(5) . ?
C93 F3 1.349(6) . ?
C93 S1 1.793(5) . ?
C94 F6 1.322(5) . ?
C94 F4 1.325(5) . ?
C94 F5 1.330(5) . ?
C94 S2 1.828(5) . ?
C95 F7 1.283(6) . ?
C95 F8 1.304(6) . ?
C95 F9 1.426(7) . ?
C95 S3 1.719(5) . ?
C96 F12 1.304(5) . ?
C96 F10 1.325(5) . ?
C96 F11 1.331(5) . ?
C96 S4 1.809(5) . ?
C97 Cl1 1.708(5) . ?
C97 Cl2 1.728(5) . ?
C97 H97A 0.9900 . ?
C97 H97B 0.9900 . ?
C98 Cl3 1.755(5) . ?
C98 Cl4 1.756(5) . ?
C98 H98A 0.9900 . ?
C98 H98B 0.9900 . ?
C98S Cl3S 1.741(5) . ?
C98S Cl4S 1.747(5) . ?
C98S H98C 0.9900 . ?
C98S H98D 0.9900 . ?
N1 Pd1 2.069(3) . ?
N4 Pd2 2.078(3) . ?
N5 Pd2 2.089(3) . ?
N8 Pd1 2.089(3) . ?
O1 S1 1.417(4) . ?
O2 S1 1.435(3) . ?
O3 S1 1.442(3) . ?
O4 S2 1.429(3) . ?
O5 S2 1.436(4) . ?
O6 S2 1.439(3) . ?
O7 S3 1.341(4) . ?
O8 S3 1.631(5) . ?
O9 S3 1.383(4) . ?
O10 S4 1.426(3) . ?
O11 S4 1.427(4) . ?
O12 S4 1.437(4) . ?
O13 H99A 0.982(19) . ?
O13 H99B 1.00(2) . ?
P1 Pd1 2.2395(10) . ?
P2 Pd1 2.2537(10) . ?
P3 Pd2 2.2560(10) . ?
P4 Pd2 2.2580(10) . ?

loop_
_geom_hbond_atom_site_label_D
_geom_hbond_atom_site_label_H
_geom_hbond_atom_site_label_A
_geom_hbond_distance_DH
_geom_hbond_distance_HA
_geom_hbond_distance_DA
_geom_hbond_angle_DHA
_geom_hbond_site_symmetry_A
O13 H99A O12 0.982(19) 2.74(7) 2.832(7) 85(4) 3_655
O13 H99B O3 1.00(2) 2.38(6) 3.031(6) 122(5) .
